data_2300452
loop_
_publ_author_name
'Schreyer, Martin'
'Guo, Liangfeng'
'Thirunahari, Satyanarayana'
'Gao, Feng'
'Garland, Marc'

_publ_section_title
;
 Simultaneous determination of several crystal structures from powder
 mixtures: the combination of powder X-ray diffraction, band-target
 entropy minimization and Rietveld methods
;
_journal_coeditor_code to5064
_journal_issue 2
_journal_name_full 'Journal of Applied Crystallography'
_journal_page_first 659
_journal_page_last 667
_journal_paper_doi 10.1107/S1600576714003379
_journal_volume 47
_journal_year 2014
_chemical_formula_analytical 'C12 H18 N2 O3 S'
_chemical_formula_iupac 'C12 H18 N2 O3 S'
_chemical_formula_moiety 'C12 H18 N2 O3 S'
_chemical_formula_structural 'C12 H18 N2 O3 S'
_chemical_formula_sum 'C12 H18 N2 O3 S'
_chemical_formula_weight 270.35
_chemical_name_common 'tolbutamide II'
_chemical_name_systematic N-[(butylamino)carbonyl]-4-methylbenzenesulfonamide
_space_group_crystal_system monoclinic
_space_group_IT_number 7
_space_group_name_Hall 'P -2yc'
_space_group_name_H-M_alt 'P 1 c 1'
_symmetry_space_group_name_Hall 'P -2yc'
_symmetry_space_group_name_H-M 'P 1 c 1'
_cell_angle_alpha 90
_cell_angle_beta 96.60665(44)
_cell_angle_gamma 90
_cell_formula_units_Z 8
_cell_length_a 9.16849(64)
_cell_length_b 17.1810(22)
_cell_length_c 18.1517(22)
_cell_measurement_temperature 298
_cell_volume 2840.3(5)
_computing_cell_refinement 'Topas v4.2 (Bruker AXS GmbH, 2009)'
_computing_data_collection unknown
_computing_data_reduction 'Topas v4.2 (Bruker AXS GmbH, 2009)'
_computing_molecular_graphics 'Diamond 3.1f'
_computing_publication_material CSD
_computing_structure_refinement 'Topas v4.2 (Bruker AXS GmbH, 2009)'
_computing_structure_solution 'PowderSolve / Materials Studio (Accelrys)'
_diffrn_ambient_temperature 298
_diffrn_detector Vantec
_diffrn_detector_type 'gas filled PSD'
_diffrn_measurement_device_type 'Bruker D8'
_diffrn_radiation_monochromator none
_diffrn_radiation_type 'Cu K\a'
_diffrn_radiation_wavelength 1.54180
_diffrn_source 'sealed X-ray tube'
_diffrn_source_target Cu
_exptl_absorpt_coefficient_mu 2.016
_exptl_crystal_density_diffrn 1.265
_exptl_crystal_F_000 1152.0
_pd_char_colour colourless
_pd_meas_2theta_range_inc 0.0167
_pd_meas_2theta_range_max 50
_pd_meas_2theta_range_min 5
_pd_meas_number_of_points 2695
_pd_meas_scan_method step
_pd_proc_2theta_range_inc 0.0167
_pd_proc_2theta_range_max 50
_pd_proc_2theta_range_min 5
_pd_proc_ls_background_function 'Chebychev of order 9'
_pd_proc_ls_pref_orient_corr 'spherical harmonics order 4'
_pd_proc_ls_profile_function 'fundamental parameter'
_pd_proc_ls_prof_R_factor 0.102
_pd_proc_ls_prof_wR_expected 0.042
_pd_proc_ls_prof_wR_factor 0.137
_refine_ls_goodness_of_fit_all 3.25
_refine_ls_hydrogen_treatment noref
_refine_ls_matrix_type fullcycle
_refine_ls_number_constraints 0
_refine_ls_number_parameters 59
_refine_ls_number_restraints 0
_refine_ls_R_I_factor 0.047
_refine_ls_shift/su_max .01
_refine_ls_structure_factor_coef Inet
_refine_ls_weighting_details 1/[Y~i~+\s(Y~i~)]
_refine_ls_weighting_scheme sigma
_cod_data_source_file to5064sup1.cif
_cod_data_source_block Tolbutamide_II
_cod_original_cell_volume 2840.34(90)
_cod_database_code 2300452

loop_
_symmetry_equiv_pos_site_id
_symmetry_equiv_pos_as_xyz
1 x,y,z
2 x,-y,z+1/2

loop_
_atom_site_label
_atom_site_type_symbol
_atom_site_symmetry_multiplicity
_atom_site_fract_x
_atom_site_fract_y
_atom_site_fract_z
_atom_site_occupancy
_atom_site_U_iso_or_equiv
S1a S 2 -0.1180(19) 0.05701(84) -0.44507(38) 1 0.043(6)
O1a O 2 0.0405(19) 0.06913(89) -0.433486(24) 1 0.043(6)
O2a O 2 -0.2102(24) 0.09457(68) -0.50433(69) 1 0.043(6)
N1a N 2 -0.17038(96) 0.0818(10) -0.36352(62) 1 0.043(6)
C1a C 2 -0.1508(20) -0.04356(81) -0.45017(23) 1 0.043(6)
C2a C 2 -0.0375(24) -0.09448(86) -0.42685(64) 1 0.043(6)
H1a H 2 0.0721(25) -0.07112(92) -0.4093(10) 1 0.043(6)
C3a C 2 -0.2913(19) -0.07041(73) -0.47335(26) 1 0.043(6)
C4a C 2 -0.0657(25) -0.17364(84) -0.42704(52) 1 0.043(6)
O3a O 2 0.05998(12) 0.07231(39) -0.29787(16) 1 0.043(6)
N2a N 2 -0.1439(11) 0.0577(10) -0.23805(63) 1 0.043(6)
C5a C 2 -0.3173(20) -0.14978(71) -0.47309(38) 1 0.043(6)
H2a H 2 -0.3781(16) -0.02816(69) -0.48993(57) 1 0.043(6)
C6a C 2 -0.2056(24) -0.20247(76) -0.450179(11) 1 0.043(6)
H3a H 2 0.0228(28) -0.21458(88) -0.40884(82) 1 0.043(6)
C7a C 2 -0.2346(25) -0.28759(73) -0.45149(11) 1 0.043(6)
H4a H 2 -0.4279(19) -0.17179(65) -0.49095(78) 1 0.043(6)
C8a C 2 -0.0734177(17) 0.07040(79) -0.29856(32) 1 0.043(6)
H5a H 2 -0.2326(17) -0.31129(73) -0.507940(55) 1 0.043(6)
H6a H 2 -0.3434(29) -0.30092(68) -0.43440(54) 1 0.043(6)
C9a C 2 -0.0974(15) 0.09985(94) -0.17072(50) 1 0.043(6)
H7a H 2 -0.1515(31) -0.31928(77) -0.41436(16) 1 0.043(6)
H8a H 2 -0.2270(15) 0.1344(12) -0.36745(82) 1 0.043(6)
C10a C 2 -0.05815(41) 0.18400(82) -0.18435(34) 1 0.043(6)
C11a C 2 -0.183342(15) 0.2404(12) -0.17965(78) 1 0.043(6)
H9a H 2 -0.2508(12) 0.0383(13) -0.2460(10) 1 0.043(6)
H10a H 2 -0.1890(21) 0.0967(12) -0.13646(86) 1 0.043(6)
H11a H 2 -0.0021(22) 0.06965(66) -0.14093(18) 1 0.043(6)
H12a H 2 -0.02011(46) 0.18847(67) -0.23984(16) 1 0.043(6)
H13a H 2 0.03590(74) 0.20024(56) -0.143472(22) 1 0.043(6)
C12a C 2 -0.12986(49) 0.3192(11) -0.15133(60) 1 0.043(6)
H14a H 2 -0.24493(83) 0.2472(14) -0.23548(96) 1 0.043(6)
H15a H 2 -0.26219(82) 0.2157(15) -0.1440(11) 1 0.043(6)
H16a H 2 -0.21988(88) 0.3619(13) -0.15247(92) 1 0.043(6)
H17a H 2 -0.0488(13) 0.34260(81) -0.18609(28) 1 0.043(6)
H18a H 2 -0.07586(32) 0.31553(94) -0.09384(45) 1 0.043(6)
O1b O 2 0.6189(25) 1.06758(84) -0.1800(11) 1 0.043(6)
S1b S 2 0.4663(25) 1.0495(16) -0.17543(30) 1 0.043(6)
O2b O 2 0.3828(42) 1.0827(22) -0.120050(95) 1 0.043(6)
N1b N 2 0.3678(16) 1.0791(18) -0.255469(20) 1 0.043(6)
C1b C 2 0.44272(81) 0.9487(17) -0.178324(11) 1 0.043(6)
C2b C 2 0.33234(14) 0.9180(20) -0.22877(26) 1 0.043(6)
H1b H 2 0.25648(64) 0.9573(22) -0.26154(21) 1 0.043(6)
C3b C 2 0.53887(27) 0.9011(14) -0.134201(91) 1 0.043(6)
C4b C 2 0.3198(12) 0.8380(20) -0.23555(52) 1 0.043(6)
O3b O 2 0.551089(96) 1.0440(11) -0.32281(80) 1 0.043(6)
N2b N 2 0.33670(40) 1.0869(18) -0.383976(14) 1 0.043(6)
C5b C 2 0.5241(11) 0.8212(15) -0.14179(35) 1 0.043(6)
H2b H 2 0.62487(86) 0.9270(12) -0.094948(80) 1 0.043(6)
C6b C 2 0.4155(18) 0.7885(17) -0.19251(57) 1 0.043(6)
H3b H 2 0.2332(18) 0.8129(23) -0.27511(69) 1 0.043(6)
H4b H 2 0.5997(15) 0.7829(12) -0.10760(39) 1 0.043(6)
C7b C 2 0.4000(32) 0.7027(18) -0.19977(85) 1 0.043(6)
H5b H 2 0.3219(34) 0.6804(23) -0.1628(10) 1 0.043(6)
C8b C 2 0.42518(33) 1.0692(15) -0.32215(29) 1 0.043(6)
H6b H 2 0.5054(37) 0.6728(13) -0.18447(82) 1 0.043(6)
H7b H 2 0.3581(38) 0.6856(17) -0.25679(94) 1 0.043(6)
C9b C 2 0.3985(12) 1.1148(15) -0.44930(33) 1 0.043(6)
H8b H 2 0.2575(17) 1.0735(22) -0.25249(49) 1 0.043(6)
H9b H 2 0.23324(68) 1.0644(21) -0.39077(46) 1 0.043(6)
C10b C 2 0.34017(66) 1.1940(16) -0.47448(16) 1 0.043(6)
C11b C 2 0.44191(41) 1.2609(13) -0.45085(61) 1 0.043(6)
H10b H 2 0.5186(11) 1.1166(11) -0.43467(83) 1 0.043(6)
H11b H 2 0.3754(25) 1.0722(15) -0.49484(26) 1 0.043(6)
H12b H 2 0.233341(92) 1.2035(20) -0.45315(31) 1 0.043(6)
H13b H 2 0.3165(17) 1.1925(16) -0.53555(12) 1 0.043(6)
C12b C 2 0.38216(87) 1.3380(15) -0.48065(43) 1 0.043(6)
H14b H 2 0.4590(14) 1.2639(14) -0.38943(62) 1 0.043(6)
H15b H 2 0.55128(13) 1.25015(93) -0.4693(11) 1 0.043(6)
H16b H 2 0.4544(17) 1.3870(13) -0.46137(75) 1 0.043(6)
H17b H 2 0.2733(14) 1.3492(19) -0.462308(43) 1 0.043(6)
H18b H 2 0.36879(12) 1.3386(15) -0.54185(44) 1 0.043(6)
S1c S 2 -0.1043(11) 0.4548(16) 0.29283(48) 1 0.043(6)
O1c O 2 -0.2600(15) 0.4748(24) 0.28500(57) 1 0.043(6)
O2c O 2 0.0002(16) 0.49029(99) 0.34820(37) 1 0.043(6)
N1c N 2 -0.0577(17) 0.4722(13) 0.20848(39) 1 0.043(6)
C1c C 2 -0.08915(80) 0.3533(15) 0.30136(59) 1 0.043(6)
C2c C 2 -0.2002(27) 0.3067(21) 0.26690(26) 1 0.043(6)
H1c H 2 -0.2986(29) 0.3341(27) 0.23824(98) 1 0.043(6)
C3c C 2 0.03726(55) 0.32124(77) 0.3387(15) 1 0.043(6)
C4c C 2 -0.1842(44) 0.2266(20) 0.27023(15) 1 0.043(6)
O3c O 2 -0.2690(18) 0.4181(15) 0.14825(60) 1 0.043(6)
N2c N 2 -0.0713(23) 0.4390(11) 0.08514(30) 1 0.043(6)
C5c C 2 0.0512(22) 0.24102(69) 0.3413(16) 1 0.043(6)
H2c H 2 0.12340(93) 0.36013(28) 0.3638(21) 1 0.043(6)
C6c C 2 -0.0588(41) 0.1926(13) 0.30746(77) 1 0.043(6)
H3c H 2 -0.2712(59) 0.1890(25) 0.24334(79) 1 0.043(6)
C7c C 2 -0.0434(59) 0.1066(12) 0.31195(88) 1 0.043(6)
H4c H 2 0.1507(20) 0.21490(13) 0.3704(23) 1 0.043(6)
C8c C 2 -0.1432(19) 0.4408(13) 0.14628(45) 1 0.043(6)
H5c H 2 -0.0728(46) 0.0847(15) 0.36551(54) 1 0.043(6)
H6c H 2 0.0704(66) 0.08815(52) 0.3075(18) 1 0.043(6)
C9c C 2 -0.1455(28) 0.4667(10) 0.01569(43) 1 0.043(6)
H7c H 2 -0.1155(78) 0.0774(16) 0.26760(38) 1 0.043(6)
H8c H 2 -0.0245(20) 0.5297(13) 0.20383(43) 1 0.043(6)
C10c C 2 -0.1958(31) 0.5506(11) 0.01909(64) 1 0.043(6)
C11c C 2 -0.0715(34) 0.60895(95) 0.02782(55) 1 0.043(6)
H9c H 2 0.0416(23) 0.44090(96) 0.09222(14) 1 0.043(6)
H10c H 2 -0.0673(31) 0.46015(86) -0.02567(28) 1 0.043(6)
H11c H 2 -0.2407(28) 0.4287(11) -0.00072(51) 1 0.043(6)
H12c H 2 -0.2619(29) 0.5569(13) 0.06601(78) 1 0.043(6)
H13c H 2 -0.2697(35) 0.5633(11) -0.03208(76) 1 0.043(6)
C12c C 2 -0.1070(33) 0.6785(11) 0.07341(74) 1 0.043(6)
H14c H 2 0.0286(31) 0.58016(89) 0.05512(36) 1 0.043(6)
H15c H 2 -0.0449(38) 0.62759(80) -0.02752(51) 1 0.043(6)
H16c H 2 -0.0131(35) 0.71865(98) 0.08405(66) 1 0.043(6)
H17c H 2 -0.1368(29) 0.6594(12) 0.12785(78) 1 0.043(6)
H18c H 2 -0.2008(36) 0.7117(11) 0.04564(92) 1 0.043(6)
O1d O 2 0.14588(40) 0.4570(15) 0.01138(72) 1 0.043(6)
S1d S 2 0.30079(49) 0.4403(15) 0.0139(12) 1 0.043(6)
O2d O 2 0.3933(12) 0.4737(16) -0.0375(16) 1 0.043(6)
N1d N 2 0.38506(53) 0.4716(15) 0.0968(15) 1 0.043(6)
C1d C 2 0.32733(42) 0.3397(15) 0.0190(12) 1 0.043(6)
C2d C 2 0.40153(60) 0.3089(15) 0.0835(12) 1 0.043(6)
H1d H 2 0.45054(76) 0.3481(15) 0.1270(12) 1 0.043(6)
C3d C 2 0.26692(22) 0.2923(15) -0.0384(13) 1 0.043(6)
C4d C 2 0.41346(56) 0.2289(15) 0.0905(12) 1 0.043(6)
O3d O 2 0.1762(14) 0.4575(13) 0.15160(76) 1 0.043(6)
N2d N 2 0.3893(21) 0.4807(13) 0.2246(14) 1 0.043(6)
C5d C 2 0.28044(19) 0.2124(15) -0.0303(13) 1 0.043(6)
H2d H 2 0.47166(69) 0.2037(15) 0.1410(12) 1 0.043(6)
C6d C 2 0.35280(36) 0.1795(15) 0.0341(13) 1 0.043(6)
H3d H 2 0.47091(23) 0.0736(14) 0.0225(12) 1 0.043(6)
H4d H 2 0.27697(20) 0.0631(15) 0.0089(14) 1 0.043(6)
C7d C 2 0.36756(32) 0.0938(15) 0.0419(13) 1 0.043(6)
H5d H 2 0.36954(49) 0.0755(15) 0.1002(13) 1 0.043(6)
C8d C 2 0.3096(14) 0.4698(13) 0.1586(12) 1 0.043(6)
H6d H 2 0.49542(49) 0.4607(15) 0.1013(18) 1 0.043(6)
H7d H 2 0.4998(21) 0.4719(13) 0.2288(18) 1 0.043(6)
C9d C 2 0.3185(30) 0.4797(11) 0.2922(11) 1 0.043(6)
H8d H 2 0.2175(29) 0.4450(11) 0.28014(79) 1 0.043(6)
H9d H 2 0.3898(35) 0.4490(11) 0.3362(13) 1 0.043(6)
C10d C 2 0.2836(35) 0.5605(11) 0.3185(11) 1 0.043(6)
C11d C 2 0.3738(32) 0.6246(12) 0.2890(15) 1 0.043(6)
H10d H 2 0.2994(43) 0.5615(10) 0.3798(11) 1 0.043(6)
H11d H 2 0.1654(34) 0.5711(11) 0.30232(76) 1 0.043(6)
H12d H 2 0.4846(35) 0.6255(12) 0.3208(18) 1 0.043(6)
H13d H 2 0.3903(24) 0.6121(13) 0.2306(16) 1 0.043(6)
C12d C 2 0.3039(34) 0.7037(12) 0.2944(14) 1 0.043(6)
H14d H 2 0.3723(32) 0.7506(12) 0.2751(17) 1 0.043(6)
H15d H 2 0.2876(42) 0.7166(11) 0.3525(13) 1 0.043(6)
H16d H 2 0.1955(31) 0.7062(12) 0.2611(10) 1 0.043(6)
H17d H 2 0.208963(88) 0.3184(15) -0.0885(13) 1 0.043(6)
H18d H 2 0.232617(25) 0.1743(15) -0.0750(13) 1 0.043(6)

loop_
_atom_type_symbol
_atom_type_scat_source
C 'D. Waasmaier & A. Kirfel. Acta Cryst. (1995). A51, 416-413'
H 'D. Waasmaier & A. Kirfel. Acta Cryst. (1995). A51, 416-413'
N 'D. Waasmaier & A. Kirfel. Acta Cryst. (1995). A51, 416-413'
O 'D. Waasmaier & A. Kirfel. Acta Cryst. (1995). A51, 416-413'
S 'D. Waasmaier & A. Kirfel. Acta Cryst. (1995). A51, 416-413'

loop_
_geom_angle_atom_site_label_1
_geom_angle_atom_site_label_2
_geom_angle_atom_site_label_3
_geom_angle
O1a S1a O2a 122.2(13)
O1a S1a N1a 102.7(7)
O1a S1a C1a 108.0(12)
O2a S1a N1a 110.1(13)
O2a S1a C1a 108.7(10)
N1a S1a C1a 103.5(9)
S1a N1a C8a 119.4(9)
S1a N1a H8a 110.8(13)
C8a N1a H8a 116.1(15)
S1a C1a C2a 119.2(14)
S1a C1a C3a 119.4(13)
C2a C1a C3a 121.4(14)
C1a C2a H1a 119.2(17)
C1a C2a C4a 119.1(18)
H1a C2a C4a 121.8(19)
C1a C3a C5a 118.7(14)
C1a C3a H2a 119.0(13)
C5a C3a H2a 122.3(17)
C2a C4a C6a 121.0(17)
C2a C4a H3a 120(2)
C6a C4a H3a 119.0(17)
C8a N2a C9a 119.0(12)
C8a N2a H9a 118.2(14)
C9a N2a H9a 117.8(15)
C3a C5a C6a 121.3(16)
C3a C5a H4a 119.5(15)
C6a C5a H4a 119.2(14)
C4a C6a C5a 118.5(13)
C4a C6a C7a 120.8(16)
C5a C6a C7a 120.7(17)
C6a C7a H5a 110.8(10)
C6a C7a H6a 111.4(16)
C6a C7a H7a 111.5(17)
H5a C7a H6a 107.3(17)
H5a C7a H7a 107.5(17)
H6a C7a H7a 108.1(16)
N1a C8a O3a 122.7(6)
N1a C8a N2a 112.8(6)
O3a C8a N2a 124.5(6)
N2a C9a C10a 113.1(9)
N2a C9a H10a 106.4(14)
N2a C9a H11a 108.7(13)
C10a C9a H10a 110.4(16)
C10a C9a H11a 109.7(13)
H10a C9a H11a 108.3(15)
C9a C10a C11a 114.0(9)
C9a C10a H12a 108.7(11)
C9a C10a H13a 108.2(10)
C11a C10a H12a 109.1(10)
C11a C10a H13a 109.8(11)
H12a C10a H13a 106.8(6)
C10a C11a C12a 112.1(6)
C10a C11a H14a 109.0(15)
C10a C11a H15a 109.7(19)
C12a C11a H14a 109.1(19)
C12a C11a H15a 110.7(18)
H14a C11a H15a 106.0(11)
C11a C12a H16a 112.2(11)
C11a C12a H17a 110.2(13)
C11a C12a H18a 111.3(16)
H16a C12a H17a 107.3(18)
H16a C12a H18a 108.1(15)
H17a C12a H18a 107.6(8)
O1b S1b O2b 123(2)
O1b S1b N1b 108.0(13)
O1b S1b C1b 109.2(16)
O2b S1b N1b 101.8(18)
O2b S1b C1b 109.8(19)
N1b S1b C1b 102.7(14)
S1b N1b C8b 119.5(15)
S1b N1b H8b 110.9(15)
C8b N1b H8b 120.8(11)
S1b C1b C2b 118.4(19)
S1b C1b C3b 119.9(13)
C2b C1b C3b 122(3)
C1b C2b H1b 120(3)
C1b C2b C4b 118.9(19)
H1b C2b C4b 122(2)
C1b C3b C5b 118.6(12)
C1b C3b H2b 120(2)
C5b C3b H2b 121.5(17)
C2b C4b C6b 121.0(15)
C2b C4b H3b 120(3)
C6b C4b H3b 119(4)
C8b N2b C9b 120.2(6)
C8b N2b H9b 119(2)
C9b N2b H9b 118.1(8)
C3b C5b C6b 121.3(16)
C3b C5b H4b 119.4(14)
C6b C5b H4b 119(3)
C4b C6b C5b 119(3)
C4b C6b C7b 120.5(19)
C5b C6b C7b 121(2)
C6b C7b H5b 111(3)
C6b C7b H6b 112(3)
C6b C7b H7b 112(2)
H5b C7b H6b 107(3)
H5b C7b H7b 107(3)
H6b C7b H7b 108(3)
N1b C8b O3b 120.2(11)
N1b C8b N2b 116.7(10)
O3b C8b N2b 123.1(9)
N2b C9b C10b 112.7(15)
N2b C9b H10b 106.6(10)
N2b C9b H11b 109(2)
C10b C9b H10b 111(2)
C10b C9b H11b 109.8(14)
H10b C9b H11b 107(2)
C9b C10b C11b 114.4(9)
C9b C10b H12b 109(2)
C9b C10b H13b 108(2)
C11b C10b H12b 109(2)
C11b C10b H13b 110(2)
H12b C10b H13b 105.9(10)
C10b C11b C12b 112.3(9)
C10b C11b H14b 109.4(16)
C10b C11b H15b 109.7(17)
C12b C11b H14b 108.8(19)
C12b C11b H15b 110.0(15)
H14b C11b H15b 106.4(13)
C11b C12b H16b 112.1(12)
C11b C12b H17b 110(2)
C11b C12b H18b 111(2)
H16b C12b H17b 108(2)
H16b C12b H18b 108(2)
H17b C12b H18b 107.6(8)
O1c S1c O2c 122.1(19)
O1c S1c N1c 102.7(11)
O1c S1c C1c 108(2)
O2c S1c N1c 110.2(13)
O2c S1c C1c 108.6(12)
N1c S1c C1c 103.6(13)
S1c N1c C8c 119.4(15)
S1c N1c H8c 110.8(15)
C8c N1c H8c 116.1(14)
S1c C1c C2c 119.1(16)
S1c C1c C3c 119.5(13)
C2c C1c C3c 121(2)
C1c C2c H1c 119(4)
C1c C2c C4c 119(2)
H1c C2c C4c 122(4)
C1c C3c C5c 118.7(16)
C1c C3c H2c 118.9(16)
C5c C3c H2c 122.4(14)
C2c C4c C6c 121(3)
C2c C4c H3c 120(4)
C6c C4c H3c 119(4)
C8c N2c C9c 118.9(19)
C8c N2c H9c 118.3(10)
C9c N2c H9c 117.8(15)
C3c C5c C6c 121.3(19)
C3c C5c H4c 119.5(16)
C6c C5c H4c 119.2(16)
C4c C6c C5c 119(2)
C4c C6c C7c 121(3)
C5c C6c C7c 121(3)
C6c C7c H5c 111(3)
C6c C7c H6c 111(4)
C6c C7c H7c 112(3)
H5c C7c H6c 107(4)
H5c C7c H7c 108(4)
H6c C7c H7c 108(4)
N1c C8c O3c 122.7(12)
N1c C8c N2c 112.8(16)
O3c C8c N2c 124.4(13)
N2c C9c C10c 113.2(11)
N2c C9c H10c 106(2)
N2c C9c H11c 108.6(16)
C10c C9c H10c 110.4(17)
C10c C9c H11c 110(2)
H10c C9c H11c 108.2(16)
C9c C10c C11c 114(2)
C9c C10c H12c 108.7(18)
C9c C10c H13c 108.2(16)
C11c C10c H12c 109.1(18)
C11c C10c H13c 109.7(19)
H12c C10c H13c 107(3)
C10c C11c C12c 112(2)
C10c C11c H14c 109.0(18)
C10c C11c H15c 109.8(18)
C12c C11c H14c 109.1(15)
C12c C11c H15c 110.7(16)
H14c C11c H15c 106(3)
C11c C12c H16c 112(3)
C11c C12c H17c 110.3(18)
C11c C12c H18c 111.3(17)
H16c C12c H17c 107.4(19)
H16c C12c H18c 108(2)
H17c C12c H18c 108(3)
O1d S1d O2d 123.2(18)
O1d S1d N1d 108.1(15)
O1d S1d C1d 109.2(15)
O2d S1d N1d 101.8(14)
O2d S1d C1d 109.7(16)
N1d S1d C1d 102.7(15)
S1d N1d C8d 119.5(10)
S1d N1d H6d 111(3)
C8d N1d H6d 121(3)
S1d C1d C2d 118.2(19)
S1d C1d C3d 120.0(17)
C2d C1d C3d 122(2)
C1d C2d H1d 120(3)
C1d C2d C4d 119(2)
H1d C2d C4d 122(2)
C1d C3d C5d 119(2)
C1d C3d H17d 120(3)
C5d C3d H17d 122(2)
C2d C4d H2d 120(2)
C2d C4d C6d 121.1(19)
H2d C4d C6d 119(3)
C8d N2d H7d 119(3)
C8d N2d C9d 120.1(18)
H7d N2d C9d 118(3)
C3d C5d C6d 121(2)
C3d C5d H18d 119(2)
C6d C5d H18d 119(3)
C4d C6d C5d 119(2)
C4d C6d C7d 120.6(19)
C5d C6d C7d 121(2)
C6d C7d H3d 111(2)
C6d C7d H4d 111.6(19)
C6d C7d H5d 111(2)
H3d C7d H4d 107(3)
H3d C7d H5d 107.3(19)
H4d C7d H5d 108(2)
N1d C8d O3d 120.2(18)
N1d C8d N2d 116.6(15)
O3d C8d N2d 123(2)
N2d C9d H8d 106.6(19)
N2d C9d H9d 109(3)
N2d C9d C10d 112.7(18)
H8d C9d H9d 107(2)
H8d C9d C10d 111(3)
H9d C9d C10d 110(2)
C9d C10d C11d 114(2)
C9d C10d H10d 108.9(19)
C9d C10d H11d 108(2)
C11d C10d H10d 109(2)
C11d C10d H11d 110(2)
H10d C10d H11d 106(3)
C10d C11d H12d 109(2)
C10d C11d H13d 110(2)
C10d C11d C12d 112(2)
H12d C11d H13d 106(3)
H12d C11d C12d 109(2)
H13d C11d C12d 110(2)
C11d C12d H14d 112(3)
C11d C12d H15d 110(2)
C11d C12d H16d 111(2)
H14d C12d H15d 108(3)
H14d C12d H16d 108(3)
H15d C12d H16d 108(3)

loop_
_geom_bond_atom_site_label_1
_geom_bond_atom_site_label_2
_geom_bond_distance
S1a O1a 1.46(2)
S1a O2a 1.441(19)
S1a N1a 1.664(15)
S1a C1a 1.75(2)
N1a C8a 1.406(11)
N1a H8a 1.04(2)
C1a C2a 1.39(2)
C1a C3a 1.39(2)
C2a H1a 1.09(3)
C2a C4a 1.38(2)
C3a C5a 1.385(17)
C3a H2a 1.09(2)
C4a C6a 1.39(3)
C4a H3a 1.10(3)
O3a C8a 1.2221(12)
N2a C8a 1.356(13)
N2a C9a 1.441(17)
N2a H9a 1.030(17)
C5a C6a 1.39(2)
C5a H4a 1.10(2)
C6a C7a 1.486(19)
C7a H5a 1.104(8)
C7a H6a 1.10(3)
C7a H7a 1.10(2)
C9a C10a 1.52(2)
C9a H10a 1.10(2)
C9a H11a 1.10(2)
C10a C11a 1.511(16)
C10a H12a 1.106(7)
C10a H13a 1.106(7)
C11a C12a 1.51(3)
C11a H14a 1.11(2)
C11a H15a 1.11(2)
C12a H16a 1.10(2)
C12a H17a 1.105(15)
C12a H18a 1.104(12)
O1b S1b 1.45(3)
S1b O2b 1.45(3)
S1b N1b 1.699(18)
S1b C1b 1.75(4)
N1b C8b 1.383(10)
N1b H8b 1.02(2)
C1b C2b 1.389(18)
C1b C3b 1.39(2)
C2b H1b 1.09(3)
C2b C4b 1.38(5)
C3b C5b 1.38(3)
C3b H2b 1.095(14)
C4b C6b 1.40(3)
C4b H3b 1.10(3)
O3b C8b 1.234(12)
N2b C8b 1.343(10)
N2b C9b 1.453(15)
N2b H9b 1.019(19)
C5b C6b 1.39(2)
C5b H4b 1.10(2)
C6b C7b 1.49(4)
C7b H5b 1.11(4)
C7b H6b 1.10(4)
C7b H7b 1.10(3)
C9b C10b 1.51(3)
C9b H10b 1.103(15)
C9b H11b 1.11(2)
C10b C11b 1.51(3)
C10b H12b 1.106(9)
C10b H13b 1.104(4)
C11b C12b 1.51(3)
C11b H14b 1.110(15)
C11b H15b 1.109(11)
C12b H16b 1.10(3)
C12b H17b 1.106(16)
C12b H18b 1.102(10)
S1c O1c 1.46(2)
S1c O2c 1.442(19)
S1c N1c 1.662(14)
S1c C1c 1.75(4)
N1c C8c 1.406(18)
N1c H8c 1.04(3)
C1c C2c 1.39(3)
C1c C3c 1.387(18)
C2c H1c 1.09(4)
C2c C4c 1.38(5)
C3c C5c 1.384(18)
C3c H2c 1.093(19)
C4c C6c 1.39(5)
C4c H3c 1.10(6)
O3c C8c 1.22(3)
N2c C8c 1.356(18)
N2c C9c 1.442(17)
N2c H9c 1.03(3)
C5c C6c 1.39(3)
C5c H4c 1.10(3)
C6c C7c 1.49(3)
C7c H5c 1.11(3)
C7c H6c 1.10(8)
C7c H7c 1.10(5)
C9c C10c 1.52(3)
C9c H10c 1.10(3)
C9c H11c 1.10(3)
C10c C11c 1.51(4)
C10c H12c 1.11(3)
C10c H13c 1.11(3)
C11c C12c 1.51(3)
C11c H14c 1.11(3)
C11c H15c 1.11(2)
C12c H16c 1.10(4)
C12c H17c 1.10(2)
C12c H18c 1.10(4)
O1d S1d 1.444(9)
S1d O2d 1.45(3)
S1d N1d 1.70(3)
S1d C1d 1.75(4)
N1d C8d 1.38(3)
N1d H6d 1.022(9)
C1d C2d 1.39(3)
C1d C3d 1.39(3)
C2d H1d 1.09(3)
C2d C4d 1.38(4)
C3d C5d 1.38(4)
C3d H17d 1.09(3)
C4d H2d 1.10(3)
C4d C6d 1.40(3)
O3d C8d 1.233(19)
N2d C8d 1.34(3)
N2d H7d 1.02(3)
N2d C9d 1.45(3)
C5d C6d 1.40(3)
C5d H18d 1.09(3)
C6d C7d 1.48(4)
H3d C7d 1.104(18)
H4d C7d 1.10(2)
C7d H5d 1.10(3)
C9d H8d 1.10(3)
C9d H9d 1.11(3)
C9d C10d 1.51(3)
C10d C11d 1.51(4)
C10d H10d 1.11(3)
C10d H11d 1.10(4)
C11d H12d 1.11(4)
C11d H13d 1.11(4)
C11d C12d 1.51(3)
C12d H14d 1.10(4)
C12d H15d 1.10(4)
C12d H16d 1.10(4)

loop_
_geom_hbond_atom_site_label_D
_geom_hbond_atom_site_label_H
_geom_hbond_atom_site_label_A
_geom_hbond_site_symmetry_A
_geom_hbond_distance_DH
_geom_hbond_distance_HA
_geom_hbond_distance_DA
_geom_hbond_angle_DHA
C2a H1a O1a . 1.09(3) 2.46(2) 2.91(2) 102.9(15)
C5a H4a C4d 2_454 1.10(2) 2.40(2) 3.15(2) 124.4(11)
C5a H4a C6d 2_454 1.10(2) 2.12(2) 3.085(19) 146.0(14)
C5a H4a C7d 2_454 1.10(2) 2.43(2) 3.09(2) 116.8(12)
C7a H6a C2d 2_454 1.10(3) 2.40(3) 3.49(2) 167.6(12)
C7a H7a O3c 2_554 1.10(2) 2.37(3) 2.92(2) 109(2)
C7a H7a N2c 2_554 1.10(2) 2.18(3) 3.04(2) 132.3(11)
C7a H7a C8c 2_554 1.10(2) 2.36(2) 3.23(2) 135(2)
N2a H9a O1b 1_445 1.030(17) 1.86(3) 2.53(3) 119.6(17)
N2a H9a O3b 1_445 1.030(17) 2.161(15) 3.042(12) 142.4(17)
C9a H10a O1b 1_445 1.10(2) 1.91(3) 2.65(3) 120.4(14)
C10a H12a O3a . 1.106(7) 2.412(12) 3.102(11) 119.0(10)
C10a H12a C8a . 1.106(7) 2.318(16) 2.840(14) 106.6(10)
C2b H1b N1b . 1.09(3) 2.33(4) 2.84(5) 106.4(18)
C3b H2b O2a 2_665 1.095(14) 2.134(18) 3.100(17) 145.5(19)
N1b H8b O3a 1_565 1.02(2) 1.901(14) 2.841(14) 151.1(10)
N2b H9b O1a 1_565 1.019(19) 1.848(17) 2.777(17) 150(3)
N2b H9b O3a 1_565 1.019(19) 2.449(9) 3.139(5) 124.3(14)
C9b H10b O3b . 1.103(15) 2.37(2) 2.823(19) 102.4(12)
C2c H1c O3c . 1.09(4) 2.22(4) 2.90(3) 118(2)
C7c H7c N2a 2_555 1.10(5) 2.34(3) 3.07(3) 123(2)
N2c H9c O1d . 1.03(3) 1.861(18) 2.54(2) 120.4(6)
N2c H9c O3d . 1.03(3) 1.57(2) 2.47(2) 142.4(11)
C9c H10c O1d . 1.10(3) 1.99(3) 2.69(3) 117.5(13)
C2d H1d N1d . 1.09(3) 2.26(4) 2.81(4) 109.2(19)
C7d H3d C3a 2_655 1.104(18) 2.174(18) 3.196(18) 153(2)
C7d H3d C5a 2_655 1.104(18) 2.34(2) 3.09(2) 124(2)
N1d H6d O3c 1_655 1.022(9) 2.35(2) 3.330(19) 161(3)
N2d H7d O1c 1_655 1.02(3) 2.32(2) 3.28(2) 156(3)
C9d H8d O3d . 1.10(3) 2.33(2) 2.76(2) 100.7(16)
C10d H10d S1d 2_565 1.11(3) 2.43(3) 3.53(3) 173(3)
C10d H10d O2d 2_565 1.11(3) 1.75(3) 2.75(3) 148(3)
C10d H11d O2c . 1.10(4) 2.28(3) 2.97(3) 118.3(16)
C11d H13d N2d . 1.11(4) 2.26(3) 2.75(3) 104(2)
C12d H15d C3d 2_565 1.10(4) 2.02(3) 3.09(4) 164(2)
C12d H15d C5d 2_565 1.10(4) 2.46(3) 3.52(3) 161(2)
C3d H17d C12d 2_564 1.09(3) 2.42(4) 3.09(4) 118.5(15)
C5d H18d O2b 1_545 1.09(3) 2.30(4) 2.97(4) 117.9(11)
